data_7005739
loop_
_publ_author_name
'Humphreys, Anthony S.'
'Filipovska, Aleksandra'
'Berners-Price, Susan J'
'Koutsantonis, George A.'
'Skelton, Brian W.'
'White, Allan H.'

_publ_section_title
;
 Gold(I) chloride adducts of 1,3-bis(di-2-pyridylphosphino)propane:
 synthesis, structural studies and antitumour activity.
;
_journal_issue 43
_journal_name_full 'Dalton transactions (Cambridge, England : 2003)'
_journal_page_first 4943
_journal_page_last 4950
_journal_paper_doi 10.1039/b705008a
_journal_year 2007
_chemical_absolute_configuration ad
_chemical_formula_moiety 'C46 H44 Au Cl N8 P4, 3.75(H2 O)'
_chemical_formula_sum 'C46 H51.5 Au Cl N8 O3.75 P4'
_chemical_formula_weight 1132.75
_chemical_name_systematic
;
?
;
_space_group_IT_number 19
_symmetry_cell_setting orthorhombic
_symmetry_space_group_name_Hall 'P 2ac 2ab'
_symmetry_space_group_name_H-M 'P 21 21 21'
_atom_sites_solution_hydrogens geom
_atom_sites_solution_primary direct
_atom_sites_solution_secondary difmap
_audit_creation_date 2007-03-13T07:39:04-00:00
_audit_creation_method 'WinGX routine CIF_UPDATE'
_cell_angle_alpha 90
_cell_angle_beta 90
_cell_angle_gamma 90
_cell_formula_units_Z 8
_cell_length_a 15.276(2)
_cell_length_b 18.3940(10)
_cell_length_c 34.794(3)
_cell_measurement_reflns_used 7945
_cell_measurement_temperature 150(2)
_cell_measurement_theta_max 32.1
_cell_measurement_theta_min 2.3
_cell_volume 9776.7(16)
_computing_cell_refinement 'Siemens SAINT (Siemens, 1995)'
_computing_data_collection 'Siemens SMART (Siemens, 1995)'
_computing_data_reduction 'xtal ADDREF SORTRF'
_computing_molecular_graphics xtal
_computing_publication_material WinGX
_computing_structure_refinement 'SHELXL-97 (Sheldrick, 1997)'
_computing_structure_solution xtal
_diffrn_ambient_temperature 150(2)
_diffrn_measured_fraction_theta_full 1
_diffrn_measured_fraction_theta_max 0.989
_diffrn_measurement_device_type
;
Bruker SMART CCD diffractometer
;
_diffrn_measurement_method '\w scans'
_diffrn_radiation_monochromator graphite
_diffrn_radiation_type MoK\a
_diffrn_radiation_wavelength 0.71073
_diffrn_reflns_av_R_equivalents .081
_diffrn_reflns_av_unetI/netI 0.0808
_diffrn_reflns_limit_h_max 23
_diffrn_reflns_limit_h_min -23
_diffrn_reflns_limit_k_max 27
_diffrn_reflns_limit_k_min -27
_diffrn_reflns_limit_l_max 52
_diffrn_reflns_limit_l_min -52
_diffrn_reflns_number 155499
_diffrn_reflns_theta_full 32.5
_diffrn_reflns_theta_max 32.66
_diffrn_reflns_theta_min 1.11
_exptl_absorpt_coefficient_mu 3.245
_exptl_absorpt_correction_T_max .86
_exptl_absorpt_correction_T_min .62
_exptl_absorpt_correction_type multi-scan
_exptl_absorpt_process_details
;
SADABS; Sheldrick, 1996
;
_exptl_crystal_colour colourless
_exptl_crystal_density_diffrn 1.539
_exptl_crystal_density_method 'not measured'
_exptl_crystal_description block
_exptl_crystal_F_000 4556
_exptl_crystal_size_max .14
_exptl_crystal_size_mid .14
_exptl_crystal_size_min .08
_refine_diff_density_max 2.836
_refine_diff_density_min -5.238
_refine_diff_density_rms 0.189
_refine_ls_abs_structure_details 'Flack H D (1983), Acta Cryst. A39, 876-881'
_refine_ls_abs_structure_Flack 0.02(13)
_refine_ls_extinction_method none
_refine_ls_goodness_of_fit_ref 1.046
_refine_ls_hydrogen_treatment constr
_refine_ls_matrix_type full
_refine_ls_number_parameters 1107
_refine_ls_number_reflns 35424
_refine_ls_number_restraints 0
_refine_ls_restrained_S_all 1.046
_refine_ls_R_factor_all 0.0965
_refine_ls_R_factor_gt 0.0571
_refine_ls_shift/su_max 0.021
_refine_ls_shift/su_mean 0
_refine_ls_structure_factor_coef Fsqd
_refine_ls_weighting_details 'calc w=1/[\s^2^(Fo^2^)+(0.0653P)^2^+17.5936P] where P=(Fo^2^+2Fc^2^)/3'
_refine_ls_weighting_scheme calc
_refine_ls_wR_factor_gt 0.134
_refine_ls_wR_factor_ref 0.1476
_reflns_number_gt 23553
_reflns_number_total 35424
_reflns_threshold_expression I>2sigma(I)
_cod_data_source_file b705008a.txt
_cod_data_source_block gk127
_cod_original_sg_symbol_Hall p_2ac_2ab
_cod_original_sg_symbol_H-M P_21_21_21
_cod_original_formula_sum 'C46 H51.50 Au Cl N8 O3.75 P4'
_cod_database_code 7005739

loop_
_symmetry_equiv_pos_as_xyz
'x, y, z'
'-x+1/2, -y, z+1/2'
'x+1/2, -y+1/2, -z'
'-x, y+1/2, -z+1/2'

loop_
_atom_site_label
_atom_site_type_symbol
_atom_site_fract_x
_atom_site_fract_y
_atom_site_fract_z
_atom_site_U_iso_or_equiv
_atom_site_adp_type
_atom_site_occupancy
_atom_site_symmetry_multiplicity
_atom_site_calc_flag
_atom_site_refinement_flags
_atom_site_disorder_assembly
_atom_site_disorder_group
Au1 Au 0.351280(16) 0.304359(15) 0.387677(6) 0.01964(6) Uani 1 1 d . . .
Au2 Au 0.355175(17) 0.694057(15) 0.607228(6) 0.02088(6) Uani 1 1 d . . .
Cl1 Cl 0.84234(16) 0.49770(11) 0.48951(7) 0.0406(5) Uani 1 1 d . . .
Cl2 Cl 0.7399(3) 0.5914(2) 0.71638(10) 0.0813(10) Uani 1 1 d . . .
P1 P 0.20489(12) 0.27069(10) 0.36988(5) 0.0198(3) Uani 1 1 d . . .
C111 C 0.1133(5) 0.3093(4) 0.3992(2) 0.0284(15) Uani 1 1 d . . .
N112 N 0.0328(4) 0.3010(4) 0.3841(2) 0.0440(18) Uani 1 1 d . . .
C113 C -0.0332(6) 0.3310(5) 0.4038(2) 0.0366(19) Uiso 1 1 d . . .
H113 H -0.0913 0.3249 0.3946 0.044 Uiso 1 1 calc R . .
C114 C -0.0199(6) 0.3707(5) 0.4373(3) 0.042(2) Uani 1 1 d . . .
H114 H -0.068 0.3923 0.4503 0.051 Uiso 1 1 calc R . .
C115 C 0.0620(7) 0.3782(6) 0.4510(3) 0.047(2) Uani 1 1 d . . .
H115 H 0.0724 0.4046 0.474 0.056 Uiso 1 1 calc R . .
C116 C 0.1315(6) 0.3467(5) 0.4310(2) 0.038(2) Uani 1 1 d . . .
H116 H 0.19 0.3519 0.4397 0.046 Uiso 1 1 calc R . .
C121 C 0.1814(5) 0.1725(4) 0.3693(2) 0.0228(14) Uani 1 1 d . . .
N122 N 0.2022(5) 0.1396(3) 0.40211(18) 0.0295(14) Uani 1 1 d . . .
C123 C 0.1925(6) 0.0680(4) 0.4030(3) 0.0365(19) Uani 1 1 d . . .
H123 H 0.2051 0.044 0.4265 0.044 Uiso 1 1 calc R . .
C124 C 0.1653(5) 0.0250(4) 0.3721(2) 0.0306(17) Uani 1 1 d . . .
H124 H 0.1595 -0.0263 0.3745 0.037 Uiso 1 1 calc R . .
C125 C 0.1472(8) 0.0602(5) 0.3383(2) 0.047(2) Uani 1 1 d . . .
H125 H 0.1318 0.0335 0.3159 0.056 Uiso 1 1 calc R . .
C126 C 0.1519(7) 0.1358(4) 0.3373(2) 0.042(2) Uani 1 1 d . . .
H126 H 0.135 0.1617 0.3149 0.05 Uiso 1 1 calc R . .
C10 C 0.1777(5) 0.3033(4) 0.32158(18) 0.0254(13) Uani 1 1 d . . .
H10A H 0.215 0.2776 0.3027 0.03 Uiso 1 1 calc R . .
H10B H 0.116 0.2906 0.3159 0.03 Uiso 1 1 calc R . .
C12 C 0.1898(5) 0.3858(4) 0.3163(2) 0.0251(15) Uani 1 1 d . . .
H12A H 0.1681 0.4108 0.3397 0.03 Uiso 1 1 calc R . .
H12B H 0.1533 0.402 0.2944 0.03 Uiso 1 1 calc R . .
C20 C 0.2851(5) 0.4094(4) 0.3091(2) 0.0248(15) Uani 1 1 d . . .
H20A H 0.2844 0.4583 0.2972 0.03 Uiso 1 1 calc R . .
H20B H 0.3113 0.3756 0.2902 0.03 Uiso 1 1 calc R . .
P2 P 0.35648(13) 0.41255(9) 0.35155(4) 0.0189(3) Uani 1 1 d . . .
C211 C 0.3220(5) 0.4962(4) 0.3753(2) 0.0240(14) Uiso 1 1 d . . .
N212 N 0.3216(5) 0.5568(4) 0.3527(2) 0.044(2) Uani 1 1 d . . .
C213 C 0.2923(8) 0.6179(5) 0.3693(4) 0.058(3) Uani 1 1 d . . .
H213 H 0.2925 0.6611 0.3543 0.07 Uiso 1 1 calc R . .
C214 C 0.2621(6) 0.6225(5) 0.4065(3) 0.043(2) Uani 1 1 d . . .
H214 H 0.2417 0.6673 0.4167 0.051 Uiso 1 1 calc R . .
C215 C 0.2622(7) 0.5597(5) 0.4287(3) 0.044(2) Uani 1 1 d . . .
H215 H 0.2413 0.5608 0.4544 0.052 Uiso 1 1 calc R . .
C216 C 0.2928(6) 0.4960(4) 0.4131(2) 0.037(2) Uani 1 1 d . . .
H216 H 0.2939 0.4526 0.4278 0.044 Uiso 1 1 calc R . .
C221 C 0.4641(5) 0.4351(4) 0.32987(19) 0.0198(13) Uani 1 1 d . . .
N222 N 0.4843(4) 0.3966(4) 0.29869(18) 0.0337(16) Uani 1 1 d . . .
C223 C 0.5652(5) 0.4043(4) 0.2836(2) 0.0296(16) Uani 1 1 d . . .
H223 H 0.5791 0.3779 0.261 0.036 Uiso 1 1 calc R . .
C224 C 0.6292(5) 0.4489(4) 0.2994(2) 0.0308(17) Uani 1 1 d . . .
H224 H 0.6856 0.4523 0.2881 0.037 Uiso 1 1 calc R . .
C225 C 0.6082(5) 0.4885(4) 0.3324(2) 0.0315(17) Uani 1 1 d . . .
H225 H 0.6497 0.5202 0.344 0.038 Uiso 1 1 calc R . .
C226 C 0.5230(5) 0.4801(4) 0.3482(2) 0.0249(14) Uani 1 1 d . . .
H226 H 0.5069 0.5051 0.371 0.03 Uiso 1 1 calc R . .
P3 P 0.44382(12) 0.20701(9) 0.36627(5) 0.0215(3) Uani 1 1 d . . .
C311 C 0.5633(5) 0.2215(4) 0.3621(2) 0.0210(13) Uani 1 1 d . . .
N312 N 0.6113(5) 0.1616(4) 0.3567(2) 0.0392(18) Uani 1 1 d . . .
C313 C 0.6966(6) 0.1692(6) 0.3531(3) 0.050(3) Uani 1 1 d . . .
H313 H 0.7309 0.1266 0.3496 0.06 Uiso 1 1 calc R . .
C314 C 0.7401(6) 0.2368(7) 0.3541(3) 0.056(3) Uani 1 1 d . . .
H314 H 0.8018 0.2401 0.351 0.068 Uiso 1 1 calc R . .
C315 C 0.6888(6) 0.2988(5) 0.3600(3) 0.041(2) Uani 1 1 d . . .
H315 H 0.7138 0.346 0.3611 0.049 Uiso 1 1 calc R . .
C316 C 0.6000(5) 0.2878(4) 0.3639(2) 0.0332(18) Uani 1 1 d . . .
H316 H 0.5633 0.3287 0.3681 0.04 Uiso 1 1 calc R . .
C321 C 0.4150(5) 0.1710(4) 0.3186(2) 0.0262(15) Uani 1 1 d . . .
N322 N 0.3882(4) 0.1028(4) 0.31521(19) 0.0310(14) Uani 1 1 d . . .
C323 C 0.3630(7) 0.0795(5) 0.2797(3) 0.050(3) Uani 1 1 d . . .
H323 H 0.3441 0.0306 0.2768 0.06 Uiso 1 1 calc R . .
C324 C 0.3638(7) 0.1239(5) 0.2479(2) 0.045(2) Uani 1 1 d . . .
H324 H 0.3467 0.1054 0.2235 0.054 Uiso 1 1 calc R . .
C325 C 0.3892(6) 0.1943(6) 0.2515(2) 0.043(2) Uani 1 1 d . . .
H325 H 0.3892 0.2259 0.2299 0.051 Uiso 1 1 calc R . .
C326 C 0.4158(6) 0.2197(4) 0.2882(2) 0.0349(19) Uani 1 1 d . . .
H326 H 0.4336 0.2687 0.2918 0.042 Uiso 1 1 calc R . .
C30 C 0.4367(6) 0.1295(4) 0.3991(2) 0.0294(16) Uani 1 1 d . . .
H30A H 0.3755 0.1117 0.3998 0.035 Uiso 1 1 calc R . .
H30B H 0.474 0.0896 0.3893 0.035 Uiso 1 1 calc R . .
C34 C 0.4660(5) 0.1491(4) 0.4406(2) 0.0282(16) Uani 1 1 d . . .
H34A H 0.4802 0.1035 0.4544 0.034 Uiso 1 1 calc R . .
H34B H 0.5204 0.1782 0.4391 0.034 Uiso 1 1 calc R . .
C40 C 0.3998(5) 0.1910(4) 0.46422(18) 0.0231(13) Uani 1 1 d . . .
H40A H 0.4159 0.1863 0.4917 0.028 Uiso 1 1 calc R . .
H40B H 0.3419 0.1676 0.4609 0.028 Uiso 1 1 calc R . .
P4 P 0.38820(12) 0.28714(10) 0.45331(5) 0.0202(4) Uani 1 1 d . . .
C411 C 0.4926(5) 0.3270(4) 0.46812(19) 0.0214(13) Uani 1 1 d . . .
N412 N 0.5267(4) 0.3027(4) 0.50170(17) 0.0335(14) Uani 1 1 d . . .
C413 C 0.6033(6) 0.3328(5) 0.5134(3) 0.039(2) Uani 1 1 d . . .
H413 H 0.6286 0.3171 0.5369 0.047 Uiso 1 1 calc R . .
C414 C 0.6461(6) 0.3860(5) 0.4919(3) 0.044(2) Uani 1 1 d . . .
H414 H 0.6994 0.4066 0.5009 0.053 Uiso 1 1 calc R . .
C415 C 0.6098(7) 0.4085(5) 0.4574(3) 0.044(2) Uani 1 1 d . . .
H415 H 0.6383 0.4446 0.4424 0.053 Uiso 1 1 calc R . .
C416 C 0.5326(6) 0.3785(5) 0.4451(2) 0.0328(18) Uani 1 1 d . . .
H416 H 0.5071 0.3928 0.4214 0.039 Uiso 1 1 calc R . .
C421 C 0.3180(5) 0.3230(4) 0.49260(19) 0.0210(14) Uani 1 1 d . . .
N422 N 0.3122(4) 0.3946(4) 0.49251(19) 0.0292(14) Uani 1 1 d . . .
C423 C 0.2606(6) 0.4250(5) 0.5188(2) 0.0359(19) Uani 1 1 d . . .
H423 H 0.2558 0.4765 0.5189 0.043 Uiso 1 1 calc R . .
C424 C 0.2140(7) 0.3865(6) 0.5456(2) 0.045(2) Uani 1 1 d . . .
H424 H 0.1777 0.4107 0.5637 0.054 Uiso 1 1 calc R . .
C425 C 0.2212(6) 0.3114(6) 0.5456(2) 0.045(2) Uani 1 1 d . . .
H425 H 0.1907 0.283 0.5641 0.053 Uiso 1 1 calc R . .
C426 C 0.2728(5) 0.2791(5) 0.5186(2) 0.0325(17) Uani 1 1 d . . .
H426 H 0.2779 0.2276 0.5175 0.039 Uiso 1 1 calc R . .
P5 P 0.34604(13) 0.58841(10) 0.64654(5) 0.0225(4) Uani 1 1 d . . .
C511 C 0.3862(5) 0.5028(4) 0.6263(3) 0.0318(17) Uani 1 1 d . . .
N512 N 0.3986(5) 0.4463(4) 0.6512(2) 0.0392(17) Uani 1 1 d . . .
C513 C 0.4304(6) 0.3854(5) 0.6346(3) 0.049(3) Uani 1 1 d . . .
H513 H 0.4373 0.3438 0.6505 0.059 Uiso 1 1 calc R . .
C514 C 0.4535(6) 0.3784(5) 0.5969(3) 0.045(2) Uani 1 1 d . . .
H514 H 0.48 0.3348 0.588 0.054 Uiso 1 1 calc R . .
C515 C 0.4388(7) 0.4332(5) 0.5725(3) 0.046(2) Uani 1 1 d . . .
H515 H 0.4508 0.4284 0.5458 0.056 Uiso 1 1 calc R . .
C516 C 0.4051(6) 0.4973(5) 0.5875(3) 0.041(2) Uani 1 1 d . . .
H516 H 0.3951 0.5377 0.5711 0.049 Uiso 1 1 calc R . .
C521 C 0.2388(5) 0.5663(4) 0.6660(2) 0.0281(16) Uiso 1 1 d . . .
N522 N 0.1863(7) 0.5274(6) 0.6413(3) 0.068(3) Uiso 1 1 d . . .
C523 C 0.0975(9) 0.5149(7) 0.6617(4) 0.074(4) Uiso 1 1 d . . .
H523 H 0.0573 0.4829 0.6496 0.089 Uiso 1 1 calc R . .
C524 C 0.0736(10) 0.5430(8) 0.6928(4) 0.080(4) Uiso 1 1 d . . .
H524 H 0.0179 0.5328 0.7036 0.096 Uiso 1 1 calc R . .
C525 C 0.1329(10) 0.5904(9) 0.7110(4) 0.087(4) Uiso 1 1 d . . .
H525 H 0.1148 0.6143 0.7339 0.105 Uiso 1 1 calc R . .
C526 C 0.2120(8) 0.6030(6) 0.6979(3) 0.056(3) Uiso 1 1 d . . .
H526 H 0.2496 0.6369 0.7102 0.068 Uiso 1 1 calc R . .
C50 C 0.4126(5) 0.5968(5) 0.6892(2) 0.0303(17) Uani 1 1 d . . .
H50A H 0.3882 0.6359 0.7055 0.036 Uiso 1 1 calc R . .
H50B H 0.4088 0.5508 0.7039 0.036 Uiso 1 1 calc R . .
C56 C 0.5111(5) 0.6138(4) 0.6812(3) 0.0331(18) Uani 1 1 d . . .
H56A H 0.5465 0.5964 0.7032 0.04 Uiso 1 1 calc R . .
H56B H 0.53 0.5866 0.6581 0.04 Uiso 1 1 calc R . .
C60 C 0.5294(5) 0.6953(4) 0.67496(19) 0.0269(14) Uani 1 1 d . . .
H60A H 0.5924 0.7047 0.6796 0.032 Uiso 1 1 calc R . .
H60B H 0.4957 0.7237 0.6941 0.032 Uiso 1 1 calc R . .
P6 P 0.50094(12) 0.72726(10) 0.62681(5) 0.0218(4) Uani 1 1 d . . .
C611 C 0.5899(4) 0.6876(4) 0.5984(2) 0.0229(13) Uani 1 1 d . . .
N612 N 0.6744(4) 0.7011(4) 0.60960(18) 0.0307(13) Uani 1 1 d . . .
C613 C 0.7359(6) 0.6678(5) 0.5897(3) 0.040(2) Uiso 1 1 d . . .
H613 H 0.7948 0.6759 0.5974 0.048 Uiso 1 1 calc R . .
C614 C 0.7224(6) 0.6224(4) 0.5587(2) 0.035(2) Uani 1 1 d . . .
H614 H 0.77 0.6005 0.5455 0.042 Uiso 1 1 calc R . .
C615 C 0.6392(8) 0.6105(4) 0.5480(2) 0.045(3) Uani 1 1 d . . .
H615 H 0.6269 0.5791 0.527 0.054 Uiso 1 1 calc R . .
C616 C 0.5706(6) 0.6445(5) 0.5678(2) 0.0330(18) Uani 1 1 d . . .
H616 H 0.5117 0.6376 0.5599 0.04 Uiso 1 1 calc R . .
C621 C 0.5233(5) 0.8259(4) 0.6282(2) 0.0219(14) Uani 1 1 d . . .
N622 N 0.4919(5) 0.8612(4) 0.59846(19) 0.0309(15) Uani 1 1 d . . .
C623 C 0.5011(5) 0.9330(4) 0.5975(2) 0.0310(17) Uani 1 1 d . . .
H623 H 0.4793 0.959 0.5759 0.037 Uiso 1 1 calc R . .
C624 C 0.5425(5) 0.9724(4) 0.6277(2) 0.0318(17) Uani 1 1 d . . .
H624 H 0.5481 1.0238 0.6265 0.038 Uiso 1 1 calc R . .
C625 C 0.5734(6) 0.9348(5) 0.6579(3) 0.042(2) Uani 1 1 d . . .
H625 H 0.6013 0.9598 0.6784 0.051 Uiso 1 1 calc R . .
C626 C 0.5648(7) 0.8591(5) 0.6593(3) 0.039(2) Uani 1 1 d . . .
H626 H 0.5861 0.8316 0.6804 0.047 Uiso 1 1 calc R . .
P7 P 0.32223(11) 0.70222(11) 0.53994(5) 0.0209(3) Uani 1 1 d . . .
C711 C 0.2180(5) 0.6610(4) 0.5255(2) 0.0231(14) Uani 1 1 d . . .
N712 N 0.1781(4) 0.6903(4) 0.49472(17) 0.0334(14) Uani 1 1 d . . .
C713 C 0.1001(7) 0.6619(5) 0.4842(3) 0.043(2) Uani 1 1 d . . .
H713 H 0.0716 0.6819 0.4623 0.051 Uiso 1 1 calc R . .
C714 C 0.0600(6) 0.6062(5) 0.5030(3) 0.0371(19) Uani 1 1 d . . .
H714 H 0.0047 0.5884 0.4947 0.044 Uiso 1 1 calc R . .
C715 C 0.1016(6) 0.5767(5) 0.5342(3) 0.038(2) Uani 1 1 d . . .
H715 H 0.0754 0.5375 0.5478 0.046 Uiso 1 1 calc R . .
C716 C 0.1826(5) 0.6041(4) 0.5460(2) 0.0240(14) Uani 1 1 d . . .
H716 H 0.2123 0.5841 0.5675 0.029 Uiso 1 1 calc R . .
C721 C 0.3945(5) 0.6660(4) 0.5027(2) 0.0259(15) Uani 1 1 d . . .
N722 N 0.4029(5) 0.5924(4) 0.5044(2) 0.0341(15) Uani 1 1 d . . .
C723 C 0.4530(6) 0.5609(5) 0.4777(2) 0.040(2) Uani 1 1 d . . .
H723 H 0.456 0.5094 0.4777 0.047 Uiso 1 1 calc R . .
C724 C 0.5001(6) 0.5969(6) 0.4506(2) 0.043(2) Uani 1 1 d . . .
H724 H 0.5366 0.5711 0.4332 0.051 Uiso 1 1 calc R . .
C725 C 0.4936(5) 0.6711(5) 0.4489(2) 0.038(2) Uani 1 1 d . . .
H725 H 0.5254 0.6981 0.4303 0.046 Uiso 1 1 calc R . .
C726 C 0.4382(5) 0.7067(6) 0.4757(2) 0.037(2) Uani 1 1 d . . .
H726 H 0.4314 0.758 0.475 0.045 Uiso 1 1 calc R . .
C70 C 0.3078(5) 0.7974(4) 0.52496(19) 0.0276(15) Uani 1 1 d . . .
H70A H 0.3631 0.8241 0.5294 0.033 Uiso 1 1 calc R . .
H70B H 0.2952 0.7988 0.4971 0.033 Uiso 1 1 calc R . .
C78 C 0.2350(5) 0.8352(4) 0.5462(2) 0.0294(16) Uani 1 1 d . . .
H78A H 0.1856 0.8006 0.5485 0.035 Uiso 1 1 calc R . .
H78B H 0.2146 0.8762 0.5301 0.035 Uiso 1 1 calc R . .
C80 C 0.2551(5) 0.8648(4) 0.5864(2) 0.0284(16) Uiso 1 1 d . . .
H80A H 0.2087 0.8998 0.5937 0.034 Uiso 1 1 calc R . .
H80B H 0.3112 0.8918 0.5854 0.034 Uiso 1 1 calc R . .
P8 P 0.26271(12) 0.79484(10) 0.62342(5) 0.0228(4) Uani 1 1 d . . .
C811 C 0.1474(5) 0.7770(4) 0.63452(19) 0.0243(13) Uani 1 1 d . . .
N812 N 0.1012(4) 0.8349(3) 0.64799(19) 0.0275(14) Uani 1 1 d . . .
C813 C 0.0172(5) 0.8208(4) 0.6560(2) 0.0314(17) Uani 1 1 d . . .
H813 H -0.016 0.8597 0.6665 0.038 Uiso 1 1 calc R . .
C814 C -0.0258(5) 0.7568(5) 0.6508(2) 0.0353(19) Uani 1 1 d . . .
H814 H -0.0862 0.7521 0.6567 0.042 Uiso 1 1 calc R . .
C815 C 0.0228(5) 0.6977(5) 0.6363(3) 0.041(2) Uani 1 1 d . . .
H815 H -0.004 0.6518 0.6319 0.049 Uiso 1 1 calc R . .
C816 C 0.1102(5) 0.7085(4) 0.6286(2) 0.0334(18) Uani 1 1 d . . .
H816 H 0.1451 0.6696 0.6193 0.04 Uiso 1 1 calc R . .
C821 C 0.3007(5) 0.8459(5) 0.6653(2) 0.0309(17) Uani 1 1 d . . .
N822 N 0.3115(5) 0.9188(4) 0.6610(2) 0.045(2) Uani 1 1 d . . .
C823 C 0.3476(8) 0.9536(7) 0.6924(4) 0.067(4) Uani 1 1 d . . .
H823 H 0.3571 1.0045 0.6906 0.08 Uiso 1 1 calc R . .
C824 C 0.3705(8) 0.9199(9) 0.7260(3) 0.077(4) Uani 1 1 d . . .
H824 H 0.3928 0.9465 0.7472 0.092 Uiso 1 1 calc R . .
C825 C 0.3601(9) 0.8468(10) 0.7276(3) 0.079(4) Uani 1 1 d . . .
H825 H 0.3779 0.8219 0.7502 0.095 Uiso 1 1 calc R . .
C826 C 0.3246(6) 0.8068(7) 0.6977(2) 0.050(2) Uani 1 1 d . . .
H826 H 0.317 0.7556 0.6992 0.06 Uiso 1 1 calc R . .
O01 O -0.1327(5) 0.5389(4) 0.6454(2) 0.057(2) Uani 1 1 d . . .
O02 O 0.7910(4) 0.4549(3) 0.3990(2) 0.0451(16) Uani 1 1 d . . .
O03 O -0.0760(5) 0.5503(5) 0.5713(2) 0.074(2) Uani 1 1 d . . .
O04 O 0.4073(9) 0.4072(8) 0.7342(3) 0.137(5) Uani 1 1 d . . .
O05 O 0.2572(8) 0.7576(7) 0.3157(4) 0.149(6) Uani 1 1 d . . .
O06 O 0.2335(11) 0.6366(12) 0.2701(4) 0.087(6) Uani 0.5 1 d P . .
O07 O 0.4787(9) 0.2685(10) 0.7219(5) 0.069(5) Uani 0.5 1 d P . .
O08 O 0.4296(15) 0.1556(12) 0.7109(6) 0.103(7) Uiso 0.5 1 d P . .
O09 O 0.3558(15) 0.6910(14) 0.2495(6) 0.108(7) Uiso 0.5 1 d P . .
O09' O 0.3685(14) 0.6211(13) 0.2506(6) 0.094(6) Uiso 0.5 1 d P . .

loop_
_atom_site_aniso_label
_atom_site_aniso_U_11
_atom_site_aniso_U_22
_atom_site_aniso_U_33
_atom_site_aniso_U_23
_atom_site_aniso_U_13
_atom_site_aniso_U_12
Au1 0.01852(12) 0.01749(12) 0.02289(10) -0.00177(10) -0.00010(9) 0.00172(11)
Au2 0.01819(12) 0.01814(12) 0.02631(11) -0.00229(10) -0.00143(10) 0.00035(11)
Cl1 0.0395(12) 0.0276(9) 0.0549(12) -0.0046(9) 0.0086(10) 0.0009(9)
Cl2 0.085(2) 0.077(2) 0.082(2) -0.0182(18) -0.0228(18) 0.0316(19)
P1 0.0182(9) 0.0173(8) 0.0240(8) -0.0009(7) -0.0001(6) -0.0005(7)
C111 0.025(3) 0.024(4) 0.036(4) 0.007(3) 0.008(3) 0.005(3)
N112 0.024(3) 0.039(4) 0.069(5) -0.021(4) 0.001(3) 0.004(3)
C114 0.043(5) 0.042(5) 0.043(5) 0.023(4) 0.026(4) 0.021(4)
C115 0.047(6) 0.057(6) 0.036(5) -0.008(4) 0.012(4) 0.016(5)
C116 0.029(5) 0.058(6) 0.029(4) -0.011(4) -0.003(3) 0.013(4)
C121 0.017(3) 0.020(3) 0.031(3) -0.005(3) 0.002(3) -0.002(3)
N122 0.040(4) 0.021(3) 0.027(3) 0.002(2) 0.002(3) -0.006(3)
C123 0.046(5) 0.021(4) 0.043(5) 0.010(3) 0.004(4) -0.003(3)
C124 0.029(4) 0.018(3) 0.045(4) -0.004(3) 0.005(3) -0.004(3)
C125 0.073(7) 0.031(4) 0.036(4) -0.004(3) -0.005(5) -0.016(5)
C126 0.067(7) 0.027(4) 0.031(4) -0.001(3) -0.005(4) -0.010(5)
C10 0.027(3) 0.022(3) 0.027(3) 0.001(3) -0.007(2) -0.008(3)
C12 0.024(4) 0.022(4) 0.029(4) 0.005(3) -0.003(3) -0.004(3)
C20 0.022(4) 0.027(4) 0.025(3) 0.008(3) -0.002(3) -0.001(3)
P2 0.0208(9) 0.0148(8) 0.0210(7) -0.0013(6) -0.0002(7) 0.0002(7)
N212 0.047(5) 0.020(3) 0.064(5) 0.011(3) 0.024(4) 0.004(3)
C213 0.066(7) 0.018(4) 0.091(8) 0.010(5) 0.032(6) 0.005(4)
C214 0.034(5) 0.024(4) 0.070(6) -0.021(4) -0.005(4) 0.007(4)
C215 0.058(6) 0.031(5) 0.042(5) -0.014(4) -0.011(4) 0.022(4)
C216 0.058(6) 0.023(4) 0.030(4) -0.005(3) -0.007(4) 0.010(4)
C221 0.023(3) 0.017(3) 0.020(3) -0.002(2) 0.000(2) -0.002(2)
N222 0.023(3) 0.050(4) 0.028(3) -0.009(3) 0.002(3) -0.014(3)
C223 0.030(4) 0.033(4) 0.026(3) -0.008(3) 0.005(3) 0.001(3)
C224 0.021(4) 0.022(4) 0.050(5) 0.014(3) 0.007(3) -0.002(3)
C225 0.018(4) 0.028(4) 0.049(5) 0.003(3) -0.006(3) -0.012(3)
C226 0.025(4) 0.018(3) 0.031(4) -0.003(3) 0.000(3) -0.004(3)
P3 0.0206(8) 0.0153(9) 0.0285(8) -0.0048(6) 0.0019(7) 0.0028(6)
C311 0.016(3) 0.019(3) 0.028(3) -0.003(3) -0.001(3) -0.004(3)
N312 0.028(4) 0.037(4) 0.052(5) -0.010(3) 0.003(3) 0.007(3)
C313 0.032(5) 0.050(6) 0.067(7) -0.007(5) -0.001(5) 0.016(4)
C314 0.020(5) 0.076(8) 0.073(7) 0.018(6) 0.001(4) -0.007(5)
C315 0.040(5) 0.025(4) 0.059(5) 0.018(4) -0.009(4) -0.012(4)
C316 0.025(4) 0.024(4) 0.050(5) 0.000(3) -0.003(3) -0.001(3)
C321 0.025(4) 0.029(4) 0.024(3) -0.006(3) -0.001(3) 0.008(3)
N322 0.032(4) 0.028(3) 0.032(3) -0.008(3) 0.001(3) -0.004(3)
C323 0.060(7) 0.030(4) 0.059(6) -0.027(4) -0.006(5) -0.004(5)
C324 0.052(6) 0.049(6) 0.033(4) -0.015(4) -0.011(4) 0.009(5)
C325 0.053(5) 0.046(5) 0.030(4) 0.006(4) -0.002(3) 0.000(5)
C326 0.048(5) 0.017(3) 0.039(4) -0.002(3) -0.004(4) 0.007(3)
C30 0.037(4) 0.016(3) 0.035(4) -0.003(3) 0.006(3) 0.006(3)
C34 0.027(4) 0.025(4) 0.032(4) 0.001(3) 0.003(3) 0.006(3)
C40 0.028(3) 0.018(3) 0.024(3) 0.005(3) 0.000(2) 0.004(3)
P4 0.0202(8) 0.0188(9) 0.0216(8) -0.0022(6) -0.0001(6) 0.0002(6)
C411 0.019(3) 0.022(3) 0.023(3) -0.008(2) -0.001(2) -0.001(3)
N412 0.033(3) 0.037(4) 0.031(3) 0.002(3) -0.008(3) -0.005(4)
C413 0.033(5) 0.039(5) 0.046(5) -0.006(4) -0.014(4) -0.001(4)
C414 0.020(4) 0.037(5) 0.076(6) -0.020(4) -0.010(5) -0.002(4)
C415 0.048(6) 0.029(5) 0.056(6) -0.005(4) 0.012(5) -0.011(4)
C416 0.031(4) 0.035(5) 0.032(4) 0.003(3) -0.003(3) -0.006(4)
C421 0.017(3) 0.023(3) 0.023(3) -0.005(2) -0.001(2) 0.003(2)
N422 0.021(3) 0.031(4) 0.035(3) -0.006(3) 0.002(3) 0.002(3)
C423 0.047(5) 0.033(4) 0.028(4) -0.008(3) 0.003(3) 0.009(4)
C424 0.048(6) 0.057(6) 0.029(4) -0.009(4) 0.012(4) 0.006(5)
C425 0.030(4) 0.063(6) 0.041(4) 0.012(5) 0.013(3) -0.009(5)
C426 0.026(4) 0.028(4) 0.043(4) 0.001(3) 0.004(3) -0.010(3)
P5 0.0211(9) 0.0159(8) 0.0306(8) 0.0008(6) -0.0037(8) -0.0021(7)
C511 0.022(4) 0.024(4) 0.050(5) -0.001(3) -0.002(3) -0.002(3)
N512 0.031(4) 0.027(4) 0.060(5) 0.004(3) 0.004(3) -0.001(3)
C513 0.028(5) 0.022(4) 0.097(8) 0.005(5) -0.004(5) -0.005(3)
C514 0.038(5) 0.025(4) 0.072(7) -0.012(4) -0.009(5) 0.006(4)
C515 0.040(5) 0.039(5) 0.060(6) -0.019(4) -0.010(5) 0.007(4)
C516 0.037(5) 0.027(4) 0.058(6) -0.012(4) -0.016(4) 0.008(4)
C50 0.025(4) 0.037(4) 0.029(4) 0.006(3) -0.001(3) -0.008(3)
C56 0.027(4) 0.023(4) 0.050(5) 0.002(3) -0.013(4) 0.004(3)
C60 0.024(3) 0.021(3) 0.035(3) -0.006(3) -0.011(3) 0.000(3)
P6 0.0184(9) 0.0184(8) 0.0284(9) -0.0030(7) 0.0013(7) -0.0012(7)
C611 0.018(3) 0.016(3) 0.034(3) -0.001(3) 0.001(3) 0.005(3)
N612 0.018(3) 0.033(3) 0.042(3) -0.002(3) 0.003(2) 0.001(3)
C614 0.038(5) 0.025(4) 0.041(4) 0.011(3) 0.018(4) 0.021(4)
C615 0.080(8) 0.022(4) 0.034(4) -0.002(3) 0.000(5) 0.026(5)
C616 0.033(5) 0.036(5) 0.030(4) -0.004(3) -0.003(3) 0.003(4)
C621 0.016(3) 0.013(3) 0.037(4) -0.001(3) 0.003(3) -0.002(2)
N622 0.035(4) 0.025(3) 0.032(3) -0.002(3) 0.011(3) 0.004(3)
C623 0.035(4) 0.023(4) 0.035(4) 0.002(3) 0.000(3) 0.005(3)
C624 0.030(4) 0.015(3) 0.050(5) 0.004(3) 0.005(4) 0.004(3)
C625 0.042(5) 0.027(4) 0.058(6) -0.008(4) -0.014(4) -0.003(4)
C626 0.046(5) 0.026(4) 0.045(5) -0.005(4) -0.013(4) -0.001(4)
P7 0.0190(8) 0.0212(9) 0.0225(7) -0.0032(7) 0.0011(6) -0.0006(7)
C711 0.021(3) 0.021(3) 0.027(3) -0.011(3) -0.001(3) 0.002(3)
N712 0.034(3) 0.039(4) 0.027(3) -0.009(3) -0.007(2) -0.006(3)
C713 0.048(6) 0.040(5) 0.040(5) -0.011(4) -0.020(4) 0.008(4)
C714 0.025(4) 0.039(5) 0.048(5) -0.013(4) -0.011(4) 0.000(4)
C715 0.035(5) 0.034(5) 0.046(5) -0.007(4) 0.002(4) -0.013(4)
C716 0.022(3) 0.024(4) 0.026(3) -0.008(3) -0.002(3) 0.002(3)
C721 0.019(3) 0.031(4) 0.028(3) -0.005(3) -0.002(3) 0.000(3)
N722 0.035(4) 0.029(4) 0.038(4) -0.009(3) 0.007(3) 0.005(3)
C723 0.034(5) 0.044(5) 0.041(5) -0.024(4) 0.001(4) 0.006(4)
C724 0.024(4) 0.074(7) 0.030(4) -0.023(4) 0.006(3) 0.002(4)
C725 0.023(4) 0.058(6) 0.033(4) 0.002(4) 0.008(3) -0.009(4)
C726 0.024(4) 0.056(6) 0.032(4) -0.004(4) 0.001(3) -0.007(4)
C70 0.028(4) 0.031(4) 0.024(3) -0.004(3) -0.001(3) -0.004(3)
C78 0.029(4) 0.026(4) 0.032(4) 0.006(3) 0.000(3) 0.007(3)
P8 0.0200(8) 0.0214(9) 0.0272(8) -0.0060(7) 0.0024(6) 0.0032(7)
C811 0.019(3) 0.027(3) 0.027(3) -0.003(2) 0.002(3) 0.009(3)
N812 0.025(3) 0.023(3) 0.034(3) -0.008(3) 0.004(3) 0.007(3)
C813 0.024(4) 0.030(4) 0.041(4) -0.007(3) 0.006(3) 0.008(3)
C814 0.017(4) 0.051(5) 0.038(4) 0.006(4) 0.004(3) 0.003(4)
C815 0.023(4) 0.027(4) 0.073(6) 0.012(5) -0.006(4) 0.000(4)
C816 0.027(4) 0.022(4) 0.051(5) -0.001(3) -0.004(3) 0.011(3)
C821 0.018(4) 0.041(5) 0.033(4) -0.017(3) 0.007(3) 0.005(3)
N822 0.040(4) 0.042(5) 0.053(5) -0.027(4) 0.006(4) -0.004(4)
C823 0.053(7) 0.066(7) 0.082(8) -0.045(6) 0.018(7) -0.015(6)
C824 0.060(8) 0.117(12) 0.053(7) -0.054(8) -0.005(6) -0.001(8)
C825 0.075(9) 0.134(13) 0.028(5) -0.014(6) -0.004(6) 0.015(9)
C826 0.054(6) 0.073(7) 0.023(4) -0.010(5) 0.001(3) 0.011(6)
O01 0.054(5) 0.040(4) 0.078(5) 0.008(3) -0.021(4) -0.014(3)
O02 0.039(4) 0.030(3) 0.066(4) -0.013(3) -0.006(3) -0.001(3)
O03 0.042(5) 0.103(7) 0.078(6) 0.004(5) 0.009(4) -0.005(5)
O04 0.163(13) 0.170(13) 0.079(7) 0.024(8) -0.030(8) 0.039(10)
O05 0.104(10) 0.113(10) 0.231(15) 0.099(10) -0.051(10) -0.017(8)
O06 0.064(11) 0.148(18) 0.049(9) -0.060(11) 0.002(8) -0.007(11)
O07 0.031(8) 0.097(13) 0.077(11) 0.021(9) 0.021(7) 0.019(8)

loop_
_atom_type_symbol
_atom_type_description
_atom_type_scat_dispersion_real
_atom_type_scat_dispersion_imag
_atom_type_scat_source
C C 0.0033 0.0016 'International Tables Vol C Tables 4.2.6.8 and 6.1.1.4'
H H 0 0 'International Tables Vol C Tables 4.2.6.8 and 6.1.1.4'
Au Au -2.0133 8.8022 'International Tables Vol C Tables 4.2.6.8 and 6.1.1.4'
Cl Cl 0.1484 0.1585 'International Tables Vol C Tables 4.2.6.8 and 6.1.1.4'
N N 0.0061 0.0033 'International Tables Vol C Tables 4.2.6.8 and 6.1.1.4'
O O 0.0106 0.006 'International Tables Vol C Tables 4.2.6.8 and 6.1.1.4'
P P 0.1023 0.0942 'International Tables Vol C Tables 4.2.6.8 and 6.1.1.4'

loop_
_geom_angle_atom_site_label_1
_geom_angle_atom_site_label_2
_geom_angle_atom_site_label_3
_geom_angle
_geom_angle_site_symmetry_1
_geom_angle_site_symmetry_3
_geom_angle_publ_flag
P2 Au1 P4 128.19(6) . . ?
P2 Au1 P3 116.42(6) . . ?
P4 Au1 P3 93.39(6) . . ?
P2 Au1 P1 96.41(6) . . ?
P4 Au1 P1 115.78(6) . . ?
P3 Au1 P1 106.03(6) . . ?
P5 Au2 P8 117.49(7) . . ?
P5 Au2 P7 126.83(6) . . ?
P8 Au2 P7 93.29(6) . . ?
P5 Au2 P6 95.66(7) . . ?
P8 Au2 P6 106.39(6) . . ?
P7 Au2 P6 117.02(6) . . ?
C10 P1 C121 105.4(3) . . ?
C10 P1 C111 101.9(3) . . ?
C121 P1 C111 103.5(3) . . ?
C10 P1 Au1 111.3(2) . . ?
C121 P1 Au1 115.9(2) . . ?
C111 P1 Au1 117.2(3) . . ?
C116 C111 N112 125.0(7) . . ?
C116 C111 P1 119.6(6) . . ?
N112 C111 P1 115.2(6) . . ?
C113 N112 C111 116.1(7) . . ?
N112 C113 C114 122.5(9) . . ?
N112 C113 H113 118.8 . . ?
C114 C113 H113 118.8 . . ?
C115 C114 C113 119.1(8) . . ?
C115 C114 H114 120.5 . . ?
C113 C114 H114 120.5 . . ?
C114 C115 C116 119.2(9) . . ?
C114 C115 H115 120.4 . . ?
C116 C115 H115 120.4 . . ?
C111 C116 C115 118.1(8) . . ?
C111 C116 H116 121 . . ?
C115 C116 H116 121 . . ?
N122 C121 C126 123.3(7) . . ?
N122 C121 P1 112.9(5) . . ?
C126 C121 P1 123.6(6) . . ?
C123 N122 C121 116.4(7) . . ?
N122 C123 C124 125.4(8) . . ?
N122 C123 H123 117.3 . . ?
C124 C123 H123 117.3 . . ?
C125 C124 C123 116.8(7) . . ?
C125 C124 H124 121.6 . . ?
C123 C124 H124 121.6 . . ?
C124 C125 C126 118.9(8) . . ?
C124 C125 H125 120.6 . . ?
C126 C125 H125 120.6 . . ?
C121 C126 C125 119.1(8) . . ?
C121 C126 H126 120.5 . . ?
C125 C126 H126 120.5 . . ?
C12 C10 P1 113.8(5) . . ?
C12 C10 H10A 108.8 . . ?
P1 C10 H10A 108.8 . . ?
C12 C10 H10B 108.8 . . ?
P1 C10 H10B 108.8 . . ?
H10A C10 H10B 107.7 . . ?
C10 C12 C20 114.3(6) . . ?
C10 C12 H12A 108.7 . . ?
C20 C12 H12A 108.7 . . ?
C10 C12 H12B 108.7 . . ?
C20 C12 H12B 108.7 . . ?
H12A C12 H12B 107.6 . . ?
C12 C20 P2 115.9(5) . . ?
C12 C20 H20A 108.3 . . ?
P2 C20 H20A 108.3 . . ?
C12 C20 H20B 108.3 . . ?
P2 C20 H20B 108.3 . . ?
H20A C20 H20B 107.4 . . ?
C211 P2 C20 102.7(3) . . ?
C211 P2 C221 104.6(3) . . ?
C20 P2 C221 101.9(3) . . ?
C211 P2 Au1 117.5(2) . . ?
C20 P2 Au1 112.5(2) . . ?
C221 P2 Au1 115.8(2) . . ?
N212 C211 C216 123.1(7) . . ?
N212 C211 P2 115.4(5) . . ?
C216 C211 P2 121.3(6) . . ?
C213 N212 C211 116.1(8) . . ?
N212 C213 C214 124.6(9) . . ?
N212 C213 H213 117.7 . . ?
C214 C213 H213 117.7 . . ?
C213 C214 C215 118.0(8) . . ?
C213 C214 H214 121 . . ?
C215 C214 H214 121 . . ?
C216 C215 C214 119.4(9) . . ?
C216 C215 H215 120.3 . . ?
C214 C215 H215 120.3 . . ?
C215 C216 C211 118.8(8) . . ?
C215 C216 H216 120.6 . . ?
C211 C216 H216 120.6 . . ?
N222 C221 C226 123.0(7) . . ?
N222 C221 P2 114.7(5) . . ?
C226 C221 P2 121.6(5) . . ?
C221 N222 C223 118.2(6) . . ?
N222 C223 C224 123.6(7) . . ?
N222 C223 H223 118.2 . . ?
C224 C223 H223 118.2 . . ?
C223 C224 C225 118.1(7) . . ?
C223 C224 H224 120.9 . . ?
C225 C224 H224 120.9 . . ?
C224 C225 C226 118.0(7) . . ?
C224 C225 H225 121 . . ?
C226 C225 H225 121 . . ?
C221 C226 C225 119.1(7) . . ?
C221 C226 H226 120.5 . . ?
C225 C226 H226 120.5 . . ?
C30 P3 C321 105.6(4) . . ?
C30 P3 C311 102.7(4) . . ?
C321 P3 C311 102.6(3) . . ?
C30 P3 Au1 110.6(2) . . ?
C321 P3 Au1 114.0(2) . . ?
C311 P3 Au1 119.8(2) . . ?
N312 C311 C316 121.8(7) . . ?
N312 C311 P3 115.6(5) . . ?
C316 C311 P3 122.6(6) . . ?
C313 N312 C311 117.9(8) . . ?
N312 C313 C314 123.9(9) . . ?
N312 C313 H313 118 . . ?
C314 C313 H313 118 . . ?
C315 C314 C313 117.3(8) . . ?
C315 C314 H314 121.4 . . ?
C313 C314 H314 121.4 . . ?
C316 C315 C314 116.5(8) . . ?
C316 C315 H315 121.7 . . ?
C314 C315 H315 121.7 . . ?
C311 C316 C315 122.6(8) . . ?
C311 C316 H316 118.7 . . ?
C315 C316 H316 118.7 . . ?
N322 C321 C326 123.2(7) . . ?
N322 C321 P3 119.6(6) . . ?
C326 C321 P3 117.0(6) . . ?
C321 N322 C323 117.7(7) . . ?
N322 C323 C324 122.7(8) . . ?
N322 C323 H323 118.7 . . ?
C324 C323 H323 118.7 . . ?
C325 C324 C323 119.6(8) . . ?
C325 C324 H324 120.2 . . ?
C323 C324 H324 120.2 . . ?
C324 C325 C326 118.7(8) . . ?
C324 C325 H325 120.7 . . ?
C326 C325 H325 120.7 . . ?
C321 C326 C325 118.1(8) . . ?
C321 C326 H326 120.9 . . ?
C325 C326 H326 121 . . ?
C34 C30 P3 112.5(5) . . ?
C34 C30 H30A 109.1 . . ?
P3 C30 H30A 109.1 . . ?
C34 C30 H30B 109.1 . . ?
P3 C30 H30B 109.1 . . ?
H30A C30 H30B 107.8 . . ?
C40 C34 C30 115.4(6) . . ?
C40 C34 H34A 108.4 . . ?
C30 C34 H34A 108.4 . . ?
C40 C34 H34B 108.4 . . ?
C30 C34 H34B 108.4 . . ?
H34A C34 H34B 107.5 . . ?
C34 C40 P4 116.6(5) . . ?
C34 C40 H40A 108.2 . . ?
P4 C40 H40A 108.2 . . ?
C34 C40 H40B 108.2 . . ?
P4 C40 H40B 108.2 . . ?
H40A C40 H40B 107.3 . . ?
C40 P4 C411 104.3(3) . . ?
C40 P4 C421 104.4(3) . . ?
C411 P4 C421 98.8(3) . . ?
C40 P4 Au1 110.7(2) . . ?
C411 P4 Au1 115.1(2) . . ?
C421 P4 Au1 121.6(2) . . ?
N412 C411 C416 123.8(7) . . ?
N412 C411 P4 116.4(5) . . ?
C416 C411 P4 119.8(6) . . ?
C411 N412 C413 117.0(7) . . ?
N412 C413 C414 122.1(8) . . ?
N412 C413 H413 118.9 . . ?
C414 C413 H413 118.9 . . ?
C415 C414 C413 119.1(8) . . ?
C415 C414 H414 120.5 . . ?
C413 C414 H414 120.5 . . ?
C416 C415 C414 119.6(9) . . ?
C416 C415 H415 120.2 . . ?
C414 C415 H415 120.2 . . ?
C415 C416 C411 118.4(8) . . ?
C415 C416 H416 120.8 . . ?
C411 C416 H416 120.8 . . ?
N422 C421 C426 123.1(7) . . ?
N422 C421 P4 113.0(5) . . ?
C426 C421 P4 123.8(6) . . ?
C421 N422 C423 117.3(7) . . ?
N422 C423 C424 123.9(8) . . ?
N422 C423 H423 118.1 . . ?
C424 C423 H423 118.1 . . ?
C423 C424 C425 118.4(8) . . ?
C423 C424 H424 120.8 . . ?
C425 C424 H424 120.8 . . ?
C426 C425 C424 118.7(8) . . ?
C426 C425 H425 120.7 . . ?
C424 C425 H425 120.7 . . ?
C425 C426 C421 118.7(8) . . ?
C425 C426 H426 120.6 . . ?
C421 C426 H426 120.6 . . ?
C50 P5 C521 102.7(4) . . ?
C50 P5 C511 101.6(4) . . ?
C521 P5 C511 104.6(4) . . ?
C50 P5 Au2 111.7(3) . . ?
C521 P5 Au2 116.7(3) . . ?
C511 P5 Au2 117.5(3) . . ?
N512 C511 C516 122.3(8) . . ?
N512 C511 P5 117.2(7) . . ?
C516 C511 P5 120.4(6) . . ?
C513 N512 C511 114.2(8) . . ?
N512 C513 C514 125.6(9) . . ?
N512 C513 H513 117.2 . . ?
C514 C513 H513 117.2 . . ?
C515 C514 C513 119.8(9) . . ?
C515 C514 H514 120.1 . . ?
C513 C514 H514 120.1 . . ?
C514 C515 C516 117.6(10) . . ?
C514 C515 H515 121.2 . . ?
C516 C515 H515 121.2 . . ?
C511 C516 C515 120.4(9) . . ?
C511 C516 H516 119.8 . . ?
C515 C516 H516 119.8 . . ?
C526 C521 N522 126.3(9) . . ?
C526 C521 P5 117.6(7) . . ?
N522 C521 P5 114.1(7) . . ?
C521 N522 C523 107.5(9) . . ?
C524 C523 N522 126.1(14) . . ?
C524 C523 H523 116.9 . . ?
N522 C523 H523 116.9 . . ?
C523 C524 C525 117.3(16) . . ?
C523 C524 H524 121.4 . . ?
C525 C524 H524 121.4 . . ?
C526 C525 C524 122.9(15) . . ?
C526 C525 H525 118.5 . . ?
C524 C525 H525 118.5 . . ?
C525 C526 C521 118.2(12) . . ?
C525 C526 H526 120.9 . . ?
C521 C526 H526 120.9 . . ?
C56 C50 P5 114.5(6) . . ?
C56 C50 H50A 108.6 . . ?
P5 C50 H50A 108.6 . . ?
C56 C50 H50B 108.6 . . ?
P5 C50 H50B 108.6 . . ?
H50A C50 H50B 107.6 . . ?
C60 C56 C50 113.3(7) . . ?
C60 C56 H56A 108.9 . . ?
C50 C56 H56A 108.9 . . ?
C60 C56 H56B 108.9 . . ?
C50 C56 H56B 108.9 . . ?
H56A C56 H56B 107.7 . . ?
C56 C60 P6 113.5(5) . . ?
C56 C60 H60A 108.9 . . ?
P6 C60 H60A 108.9 . . ?
C56 C60 H60B 108.9 . . ?
P6 C60 H60B 108.9 . . ?
H60A C60 H60B 107.7 . . ?
C60 P6 C611 101.0(3) . . ?
C60 P6 C621 104.4(3) . . ?
C611 P6 C621 105.5(3) . . ?
C60 P6 Au2 113.5(2) . . ?
C611 P6 Au2 115.6(2) . . ?
C621 P6 Au2 115.3(2) . . ?
C616 C611 N612 122.1(7) . . ?
C616 C611 P6 119.6(6) . . ?
N612 C611 P6 118.3(5) . . ?
C613 N612 C611 116.0(7) . . ?
N612 C613 C614 125.8(9) . . ?
N612 C613 H613 117.1 . . ?
C614 C613 H613 117.1 . . ?
C615 C614 C613 117.2(8) . . ?
C615 C614 H614 121.4 . . ?
C613 C614 H614 121.4 . . ?
C614 C615 C616 120.0(8) . . ?
C614 C615 H615 120 . . ?
C616 C615 H615 120 . . ?
C611 C616 C615 118.9(8) . . ?
C611 C616 H616 120.5 . . ?
C615 C616 H616 120.5 . . ?
N622 C621 C626 124.1(7) . . ?
N622 C621 P6 113.5(5) . . ?
C626 C621 P6 122.2(6) . . ?
C621 N622 C623 118.3(7) . . ?
N622 C623 C624 122.2(7) . . ?
N622 C623 H623 118.9 . . ?
C624 C623 H623 118.9 . . ?
C625 C624 C623 118.2(7) . . ?
C625 C624 H624 120.9 . . ?
C623 C624 H624 120.9 . . ?
C624 C625 C626 120.4(8) . . ?
C624 C625 H625 119.8 . . ?
C626 C625 H625 119.8 . . ?
C621 C626 C625 116.8(8) . . ?
C621 C626 H626 121.6 . . ?
C625 C626 H626 121.6 . . ?
C721 P7 C711 100.3(3) . . ?
C721 P7 C70 102.6(3) . . ?
C711 P7 C70 102.2(3) . . ?
C721 P7 Au2 122.8(2) . . ?
C711 P7 Au2 115.1(2) . . ?
C70 P7 Au2 111.2(2) . . ?
N712 C711 C716 122.6(7) . . ?
N712 C711 P7 116.5(6) . . ?
C716 C711 P7 120.9(6) . . ?
C711 N712 C713 117.4(8) . . ?
N712 C713 C714 123.9(8) . . ?
N712 C713 H713 118.1 . . ?
C714 C713 H713 118.1 . . ?
C713 C714 C715 118.1(8) . . ?
C713 C714 H714 121 . . ?
C715 C714 H714 121 . . ?
C714 C715 C716 119.9(8) . . ?
C714 C715 H715 120 . . ?
C716 C715 H715 120 . . ?
C711 C716 C715 118.1(7) . . ?
C711 C716 H716 120.9 . . ?
C715 C716 H716 120.9 . . ?
N722 C721 C726 121.7(8) . . ?
N722 C721 P7 112.9(6) . . ?
C726 C721 P7 125.4(7) . . ?
C723 N722 C721 117.1(8) . . ?
N722 C723 C724 125.2(9) . . ?
N722 C723 H723 117.4 . . ?
C724 C723 H723 117.4 . . ?
C723 C724 C725 118.5(8) . . ?
C723 C724 H724 120.8 . . ?
C725 C724 H724 120.8 . . ?
C724 C725 C726 118.3(8) . . ?
C724 C725 H725 120.9 . . ?
C726 C725 H725 120.9 . . ?
C721 C726 C725 119.2(9) . . ?
C721 C726 H726 120.4 . . ?
C725 C726 H726 120.4 . . ?
C78 C70 P7 112.9(5) . . ?
C78 C70 H70A 109 . . ?
P7 C70 H70A 109 . . ?
C78 C70 H70B 109 . . ?
P7 C70 H70B 109 . . ?
H70A C70 H70B 107.8 . . ?
C70 C78 C80 117.6(7) . . ?
C70 C78 H78A 107.9 . . ?
C80 C78 H78A 107.9 . . ?
C70 C78 H78B 107.9 . . ?
C80 C78 H78B 107.9 . . ?
H78A C78 H78B 107.2 . . ?
C78 C80 P8 114.0(5) . . ?
C78 C80 H80A 108.8 . . ?
P8 C80 H80A 108.8 . . ?
C78 C80 H80B 108.8 . . ?
P8 C80 H80B 108.8 . . ?
H80A C80 H80B 107.7 . . ?
C80 P8 C821 102.7(4) . . ?
C80 P8 C811 102.4(3) . . ?
C821 P8 C811 103.2(3) . . ?
C80 P8 Au2 114.6(3) . . ?
C821 P8 Au2 113.4(3) . . ?
C811 P8 Au2 118.5(2) . . ?
N812 C811 C816 123.0(7) . . ?
N812 C811 P8 115.6(6) . . ?
C816 C811 P8 121.4(5) . . ?
C813 N812 C811 114.7(7) . . ?
N812 C813 C814 127.1(7) . . ?
N812 C813 H813 116.5 . . ?
C814 C813 H813 116.5 . . ?
C813 C814 C815 117.5(8) . . ?
C813 C814 H814 121.3 . . ?
C815 C814 H814 121.3 . . ?
C816 C815 C814 117.9(9) . . ?
C816 C815 H815 121 . . ?
C814 C815 H815 121 . . ?
C815 C816 C811 119.8(8) . . ?
C815 C816 H816 120.1 . . ?
C811 C816 H816 120.1 . . ?
N822 C821 C826 124.8(8) . . ?
N822 C821 P8 117.2(6) . . ?
C826 C821 P8 117.7(7) . . ?
C821 N822 C823 114.7(9) . . ?
C824 C823 N822 124.6(12) . . ?
C824 C823 H823 117.7 . . ?
N822 C823 H823 117.7 . . ?
C825 C824 C823 117.1(10) . . ?
C825 C824 H824 121.4 . . ?
C823 C824 H824 121.4 . . ?
C824 C825 C826 122.7(12) . . ?
C824 C825 H825 118.6 . . ?
C826 C825 H825 118.6 . . ?
C821 C826 C825 116.0(12) . . ?
C821 C826 H826 122 . . ?
C825 C826 H826 122 . . ?

loop_
_geom_bond_atom_site_label_1
_geom_bond_atom_site_label_2
_geom_bond_distance
_geom_bond_site_symmetry_2
_geom_bond_publ_flag
Au1 P2 2.3552(17) . ?
Au1 P4 2.3734(18) . ?
Au1 P3 2.3999(17) . ?
Au1 P1 2.4016(19) . ?
Au2 P5 2.3804(18) . ?
Au2 P8 2.3978(18) . ?
Au2 P7 2.3993(17) . ?
Au2 P6 2.4073(19) . ?
P1 C10 1.832(7) . ?
P1 C121 1.842(7) . ?
P1 C111 1.872(7) . ?
C111 C116 1.330(11) . ?
C111 N112 1.347(10) . ?
N112 C113 1.338(11) . ?
C113 C114 1.390(13) . ?
C113 H113 0.95 . ?
C114 C115 1.345(14) . ?
C114 H114 0.95 . ?
C115 C116 1.396(12) . ?
C115 H115 0.95 . ?
C116 H116 0.95 . ?
C121 N122 1.331(9) . ?
C121 C126 1.376(10) . ?
N122 C123 1.325(10) . ?
C123 C124 1.398(12) . ?
C123 H123 0.95 . ?
C124 C125 1.371(12) . ?
C124 H124 0.95 . ?
C125 C126 1.393(12) . ?
C125 H125 0.95 . ?
C126 H126 0.95 . ?
C10 C12 1.540(10) . ?
C10 H10A 0.99 . ?
C10 H10B 0.99 . ?
C12 C20 1.541(10) . ?
C12 H12A 0.99 . ?
C12 H12B 0.99 . ?
C20 P2 1.838(7) . ?
C20 H20A 0.99 . ?
C20 H20B 0.99 . ?
P2 C211 1.825(7) . ?
P2 C221 1.856(7) . ?
C211 N212 1.363(10) . ?
C211 C216 1.388(11) . ?
N212 C213 1.340(11) . ?
C213 C214 1.378(14) . ?
C213 H213 0.95 . ?
C214 C215 1.390(13) . ?
C214 H214 0.95 . ?
C215 C216 1.373(11) . ?
C215 H215 0.95 . ?
C216 H216 0.95 . ?
C221 N222 1.332(9) . ?
C221 C226 1.379(9) . ?
N222 C223 1.350(10) . ?
C223 C224 1.390(11) . ?
C223 H223 0.95 . ?
C224 C225 1.398(12) . ?
C224 H224 0.95 . ?
C225 C226 1.421(10) . ?
C225 H225 0.95 . ?
C226 H226 0.95 . ?
P3 C30 1.831(7) . ?
P3 C321 1.840(7) . ?
P3 C311 1.851(7) . ?
C311 N312 1.338(10) . ?
C311 C316 1.343(10) . ?
N312 C313 1.316(12) . ?
C313 C314 1.410(15) . ?
C313 H313 0.95 . ?
C314 C315 1.399(14) . ?
C314 H314 0.95 . ?
C315 C316 1.378(12) . ?
C315 H315 0.95 . ?
C316 H316 0.95 . ?
C321 N322 1.326(10) . ?
C321 C326 1.385(11) . ?
N322 C323 1.364(10) . ?
C323 C324 1.375(14) . ?
C323 H323 0.95 . ?
C324 C325 1.358(14) . ?
C324 H324 0.95 . ?
C325 C326 1.419(11) . ?
C325 H325 0.95 . ?
C326 H326 0.95 . ?
C30 C34 1.555(11) . ?
C30 H30A 0.99 . ?
C30 H30B 0.99 . ?
C34 C40 1.513(10) . ?
C34 H34A 0.99 . ?
C34 H34B 0.99 . ?
C40 P4 1.817(7) . ?
C40 H40A 0.99 . ?
C40 H40B 0.99 . ?
P4 C411 1.830(7) . ?
P4 C421 1.858(7) . ?
C411 N412 1.355(9) . ?
C411 C416 1.381(11) . ?
N412 C413 1.357(10) . ?
C413 C414 1.393(13) . ?
C413 H413 0.95 . ?
C414 C415 1.386(14) . ?
C414 H414 0.95 . ?
C415 C416 1.372(12) . ?
C415 H415 0.95 . ?
C416 H416 0.95 . ?
C421 N422 1.321(9) . ?
C421 C426 1.396(10) . ?
N422 C423 1.329(10) . ?
C423 C424 1.371(12) . ?
C423 H423 0.95 . ?
C424 C425 1.386(14) . ?
C424 H424 0.95 . ?
C425 C426 1.363(12) . ?
C425 H425 0.95 . ?
C426 H426 0.95 . ?
P5 C50 1.805(8) . ?
P5 C521 1.820(8) . ?
P5 C511 1.831(8) . ?
C511 N512 1.365(11) . ?
C511 C516 1.385(13) . ?
N512 C513 1.352(12) . ?
C513 C514 1.366(14) . ?
C513 H513 0.95 . ?
C514 C515 1.336(14) . ?
C514 H514 0.95 . ?
C515 C516 1.390(12) . ?
C515 H515 0.95 . ?
C516 H516 0.95 . ?
C521 C526 1.360(13) . ?
C521 N522 1.376(12) . ?
N522 C523 1.548(17) . ?
C523 C524 1.252(17) . ?
C523 H523 0.95 . ?
C524 C525 1.407(19) . ?
C524 H524 0.95 . ?
C525 C526 1.314(18) . ?
C525 H525 0.95 . ?
C526 H526 0.95 . ?
C50 C56 1.561(11) . ?
C50 H50A 0.99 . ?
C50 H50B 0.99 . ?
C56 C60 1.541(11) . ?
C56 H56A 0.99 . ?
C56 H56B 0.99 . ?
C60 P6 1.828(7) . ?
C60 H60A 0.99 . ?
C60 H60B 0.99 . ?
P6 C611 1.831(7) . ?
P6 C621 1.847(7) . ?
C611 C616 1.361(10) . ?
C611 N612 1.371(9) . ?
N612 C613 1.317(11) . ?
C613 C614 1.380(12) . ?
C613 H613 0.95 . ?
C614 C615 1.342(14) . ?
C614 H614 0.95 . ?
C615 C616 1.400(12) . ?
C615 H615 0.95 . ?
C616 H616 0.95 . ?
C621 N622 1.311(10) . ?
C621 C626 1.395(11) . ?
N622 C623 1.330(10) . ?
C623 C624 1.424(11) . ?
C623 H623 0.95 . ?
C624 C625 1.344(12) . ?
C624 H624 0.95 . ?
C625 C626 1.400(12) . ?
C625 H625 0.95 . ?
C626 H626 0.95 . ?
P7 C721 1.828(8) . ?
P7 C711 1.834(7) . ?
P7 C70 1.840(8) . ?
C711 N712 1.345(9) . ?
C711 C716 1.376(10) . ?
N712 C713 1.353(11) . ?
C713 C714 1.360(13) . ?
C713 H713 0.95 . ?
C714 C715 1.371(12) . ?
C714 H714 0.95 . ?
C715 C716 1.398(11) . ?
C715 H715 0.95 . ?
C716 H716 0.95 . ?
C721 N722 1.361(10) . ?
C721 C726 1.374(11) . ?
N722 C723 1.335(10) . ?
C723 C724 1.358(13) . ?
C723 H723 0.95 . ?
C724 C725 1.371(13) . ?
C724 H724 0.95 . ?
C725 C726 1.420(11) . ?
C725 H725 0.95 . ?
C726 H726 0.95 . ?
C70 C78 1.504(10) . ?
C70 H70A 0.99 . ?
C70 H70B 0.99 . ?
C78 C80 1.533(10) . ?
C78 H78A 0.99 . ?
C78 H78B 0.99 . ?
C80 P8 1.825(8) . ?
C80 H80A 0.99 . ?
C80 H80B 0.99 . ?
P8 C821 1.828(8) . ?
P8 C811 1.832(8) . ?
C811 N812 1.361(9) . ?
C811 C816 1.397(11) . ?
N812 C813 1.338(10) . ?
C813 C814 1.360(12) . ?
C813 H813 0.95 . ?
C814 C815 1.410(12) . ?
C814 H814 0.95 . ?
C815 C816 1.376(11) . ?
C815 H815 0.95 . ?
C816 H816 0.95 . ?
C821 N822 1.359(11) . ?
C821 C826 1.386(12) . ?
N822 C823 1.382(13) . ?
C823 C824 1.367(19) . ?
C823 H823 0.95 . ?
C824 C825 1.36(2) . ?
C824 H824 0.95 . ?
C825 C826 1.386(15) . ?
C825 H825 0.95 . ?
C826 H826 0.95 . ?
O09 O09' 1.30(3) . ?
